data_1010863
loop_
_publ_author_name
'Bannister, F A'
'Hey, M H'

_publ_section_title 'Bravoite from Mill Close mine, Derbyshire.'
_journal_coden_ASTM MIASA6
_journal_name_full
;
Mineralogical Magazine and Journal of the Mineralogical Society (1876-
1968)
;
_journal_page_first 609
_journal_page_last 615
_journal_paper_doi 10.1180/minmag.1940.025.170.05
_journal_volume 25
_journal_year 1940
_chemical_compound_source 'from Mill Close Mine, Derbyshire'
_chemical_formula_structural 'Fe0.65 Ni0.35 S2'
_chemical_formula_sum 'Fe0.65 Ni0.35 S2'
_chemical_name_mineral Bravoite
_chemical_name_systematic 'Iron nickel sulfide (0.65/0.35/2)'
_cell_angle_alpha 90
_cell_angle_beta 90
_cell_angle_gamma 90
_cell_formula_units_Z 0
_cell_length_a 5.49
_cell_length_b 5.49
_cell_length_c 5.49
_cell_volume 165.5
_cod_original_formula_sum 'Fe.65 Ni.35 S2'
_cod_database_code 1010863

loop_
_atom_site_label
_atom_site_fract_x
_atom_site_fract_y
_atom_site_fract_z
? ? ? ?
